data_9005147
loop_
_publ_author_name
'Stahl, K.'
'Artioli, G.'

_publ_section_title
;
 A neutron powder diffraction study of fully deuterated laumontite
;
_journal_name_full 'European Journal of Mineralogy'
_journal_page_first 851
_journal_page_last 856
_journal_volume 5
_journal_year 1993
_chemical_formula_sum 'Al2 Ca D7.72 O16.5 Si4'
_chemical_name_mineral 'Laumontite (deuterated)'
_space_group_IT_number 12
_symmetry_space_group_name_Hall '-C 2y'
_symmetry_space_group_name_H-M 'C 1 2/m 1'
_cell_angle_alpha 90
_cell_angle_beta 110.18
_cell_angle_gamma 90
_cell_formula_units_Z 4
_cell_length_a 14.863
_cell_length_b 13.169
_cell_length_c 7.537
_cell_volume 1384.665
_exptl_crystal_density_diffrn 2.331
_cod_original_formula_sum 'Ca Si4 Al2 O16.5 D7.72'
_cod_database_code 9005147

loop_
_symmetry_equiv_pos_as_xyz
x,y,z
1/2+x,1/2+y,z
x,-y,z
1/2+x,1/2-y,z
-x,y,-z
1/2-x,1/2+y,-z
-x,-y,-z
1/2-x,1/2-y,-z

loop_
_atom_site_label
_atom_site_fract_x
_atom_site_fract_y
_atom_site_fract_z
_atom_site_occupancy
_atom_site_U_iso_or_equiv
_atom_site_type_symbol
_atom_site_attached_hydrogens
Ca 0.26030 0.50000 0.72880 1.00000 0.01140 Ca 0
Si1 0.23610 0.38160 0.14540 1.00000 0.00507 Si 0
Si2 0.08050 0.37990 0.33370 1.00000 0.00507 Si 0
Al 0.13420 0.30940 0.73780 1.00000 0.00507 Al 0
O1 0.25580 0.50000 0.22240 1.00000 0.01140 O 0
O2 0.20610 0.37890 0.91250 1.00000 0.01140 O 0
O3 0.13690 0.37710 0.54570 1.00000 0.01140 O 0
O4 0.14700 0.34750 0.20650 1.00000 0.01140 O 0
O5 0.33070 0.31860 0.25890 1.00000 0.01140 O 0
O6 0.04480 0.50000 0.27290 1.00000 0.01140 O 0
O7 0.01230 0.30950 0.72720 1.00000 0.01140 O 0
OW1 0.02500 0.17020 0.00000 0.50000 0.03800 O 0
OW2 0.38870 0.50000 0.00690 1.00000 0.01773 O 0
OW5 0.50000 0.44190 0.50000 0.50000 0.07599 O 0
OW8 0.13600 0.10880 0.35350 1.00000 0.07472 O 0
D1 0.50660 0.29430 0.11500 0.78000 0.07599 D 0
D21 0.43690 0.44540 0.01250 0.58000 0.05066 D 0
D22 0.43590 0.45350 0.13740 0.32000 0.05066 D 0
D5 0.45290 0.47220 0.38720 0.33000 0.07599 D 0
D81 0.08530 0.07200 0.43160 0.54000 0.07599 D 0
D82 0.15620 0.15090 0.46380 0.84000 0.07599 D 0
D83 0.12280 0.16820 0.24210 0.47000 0.07599 D 0

loop_
_cod_changelog_entry_id
_cod_changelog_entry_author
_cod_changelog_entry_date
_cod_changelog_entry_text
1
;cod-tools version 3.8.0
Id: cif_guess_AMCSD_atom_types 9574 2023-05-10 09:00:05Z saulius
;
2023-05-10T18:49:52+03:00
;Derived atom types and hydrogen counts
from atom names that follow the AMCSD naming convention
(Wat == water, O-H == hydroxyl).
;

_database_code_amcsd 0006493
